data_7005785
loop_
_publ_author_name
'Kilian, Petr'
'Slawin, Alexandra M. Z.'

_publ_section_title
;
 1,8,9-Substituted anthracenes, intramolecular phosphine donor
 stabilized metaphosphonate and phosphenium.
;
_journal_issue 30
_journal_name_full 'Dalton transactions (Cambridge, England : 2003)'
_journal_page_first 3289
_journal_page_last 3296
_journal_paper_doi 10.1039/b705286c
_journal_year 2007
_chemical_formula_moiety 'C30 H47 N2 P3'
_chemical_formula_sum 'C30 H47 N2 P3'
_chemical_formula_weight 528.61
_chemical_name_systematic
;
?
;
_space_group_IT_number 61
_symmetry_cell_setting orthorhombic
_symmetry_space_group_name_Hall '-P 2ac 2ab'
_symmetry_space_group_name_H-M 'P b c a'
_atom_sites_solution_hydrogens geom
_atom_sites_solution_primary direct
_atom_sites_solution_secondary difmap
_audit_creation_method SHELXL-97
_cell_angle_alpha 90.00
_cell_angle_beta 90.00
_cell_angle_gamma 90.00
_cell_formula_units_Z 16
_cell_length_a 16.7477(9)
_cell_length_b 16.8248(9)
_cell_length_c 43.026(2)
_cell_measurement_reflns_used 18007
_cell_measurement_temperature 93(2)
_cell_measurement_theta_max 26.37
_cell_measurement_theta_min 1.74
_cell_volume 12123.7(11)
_computing_cell_refinement 'CrystalClear (Rigaku Corp., 2004)'
_computing_data_collection 'CrystalClear (Rigaku Corp., 2004)'
_computing_data_reduction 'CrystalClear (Rigaku Corp., 2004)'
_computing_molecular_graphics 'Bruker SHELXTL'
_computing_publication_material 'Bruker SHELXTL'
_computing_structure_refinement 'SHELXL-97 (Sheldrick, 1997)'
_computing_structure_solution 'SHELXS-97 (Sheldrick, 1990)'
_diffrn_ambient_temperature 93(2)
_diffrn_detector_area_resol_mean 0.83
_diffrn_measured_fraction_theta_full 0.988
_diffrn_measured_fraction_theta_max 0.985
_diffrn_measurement_device_type CCD
_diffrn_measurement_method dtprofit.ref
_diffrn_radiation_monochromator confocal
_diffrn_radiation_source 'rotating anode'
_diffrn_radiation_type MoK\a
_diffrn_radiation_wavelength 0.71073
_diffrn_reflns_av_R_equivalents 0.0823
_diffrn_reflns_av_sigmaI/netI 0.0438
_diffrn_reflns_limit_h_max 19
_diffrn_reflns_limit_h_min -19
_diffrn_reflns_limit_k_max 13
_diffrn_reflns_limit_k_min -20
_diffrn_reflns_limit_l_max 51
_diffrn_reflns_limit_l_min -37
_diffrn_reflns_number 80212
_diffrn_reflns_theta_full 25.00
_diffrn_reflns_theta_max 25.35
_diffrn_reflns_theta_min 2.72
_exptl_absorpt_coefficient_mu 0.217
_exptl_absorpt_correction_T_max 1.0000
_exptl_absorpt_correction_T_min 0.9549
_exptl_absorpt_correction_type multi-scan
_exptl_crystal_colour yellow
_exptl_crystal_density_diffrn 1.158
_exptl_crystal_density_method 'not measured'
_exptl_crystal_description platelet
_exptl_crystal_F_000 4576
_exptl_crystal_size_max 0.100
_exptl_crystal_size_mid 0.100
_exptl_crystal_size_min 0.020
_refine_diff_density_max 1.528
_refine_diff_density_min -0.409
_refine_diff_density_rms 0.080
_refine_ls_extinction_method none
_refine_ls_goodness_of_fit_ref 1.179
_refine_ls_hydrogen_treatment constr
_refine_ls_matrix_type full
_refine_ls_number_parameters 640
_refine_ls_number_reflns 10934
_refine_ls_number_restraints 0
_refine_ls_restrained_S_all 1.179
_refine_ls_R_factor_all 0.1082
_refine_ls_R_factor_gt 0.0871
_refine_ls_shift/su_max 0.008
_refine_ls_shift/su_mean 0.001
_refine_ls_structure_factor_coef Fsqd
_refine_ls_weighting_details 'calc w=1/[\s^2^(Fo^2^)+(0.0341P)^2^+43.7765P] where P=(Fo^2^+2Fc^2^)/3'
_refine_ls_weighting_scheme calc
_refine_ls_wR_factor_gt 0.1643
_refine_ls_wR_factor_ref 0.1742
_reflns_number_gt 9084
_reflns_number_total 10934
_reflns_threshold_expression >2sigma(I)
_cod_data_source_file b705286c.txt
_cod_data_source_block 2
_cod_depositor_comments
;
The following automatic conversions were performed:
'_symmetry_cell_setting' value 'Orthorhombic' changed to 'orthorhombic'
according to '/home/saulius/struct/CIF-dictionaries/cif_core.dic'
dictionary named 'cif_core.dic' version 2.4.1 from 2010-06-29.

Automatic conversion script
Id: cif_fix_enum 1527 2010-12-29 10:47:43Z saulius 
;
_cod_original_cell_volume 12123.8(11)
_cod_original_sg_symbol_H-M Pbca
_cod_database_code 7005785

loop_
_symmetry_equiv_pos_as_xyz
'x, y, z'
'-x+1/2, -y, z+1/2'
'-x, y+1/2, -z+1/2'
'x+1/2, -y+1/2, -z'
'-x, -y, -z'
'x-1/2, y, -z-1/2'
'x, -y-1/2, z-1/2'
'-x-1/2, y-1/2, z'

loop_
_atom_site_label
_atom_site_type_symbol
_atom_site_fract_x
_atom_site_fract_y
_atom_site_fract_z
_atom_site_U_iso_or_equiv
_atom_site_adp_type
_atom_site_occupancy
_atom_site_symmetry_multiplicity
_atom_site_calc_flag
_atom_site_refinement_flags
_atom_site_disorder_assembly
_atom_site_disorder_group
C1 C 0.8659(2) 0.0840(3) 0.71059(9) 0.0187(9) Uani 1 1 d . . .
C2 C 0.9183(3) 0.1193(3) 0.73077(10) 0.0260(10) Uani 1 1 d . . .
H2A H 0.9453 0.0870 0.7455 0.031 Uiso 1 1 calc R . .
C3 C 0.9339(3) 0.2021(3) 0.73048(10) 0.0283(11) Uani 1 1 d . . .
H3A H 0.9669 0.2251 0.7460 0.034 Uiso 1 1 calc R . .
C4 C 0.9017(3) 0.2482(3) 0.70809(11) 0.0287(10) Uani 1 1 d . . .
H4A H 0.9153 0.3030 0.7071 0.034 Uiso 1 1 calc R . .
C5 C 0.8479(2) 0.2157(3) 0.68606(10) 0.0229(9) Uani 1 1 d . . .
C6 C 0.8149(3) 0.2642(3) 0.66322(11) 0.0272(10) Uani 1 1 d . . .
H6A H 0.8268 0.3194 0.6632 0.033 Uiso 1 1 calc R . .
C7 C 0.7645(3) 0.2334(2) 0.64028(11) 0.0238(10) Uani 1 1 d . . .
C8 C 0.7321(3) 0.2846(3) 0.61684(12) 0.0326(11) Uani 1 1 d . . .
H8A H 0.7466 0.3392 0.6165 0.039 Uiso 1 1 calc R . .
C9 C 0.6810(3) 0.2559(3) 0.59518(11) 0.0347(12) Uani 1 1 d . . .
H9A H 0.6562 0.2912 0.5809 0.042 Uiso 1 1 calc R . .
C10 C 0.6646(3) 0.1737(3) 0.59382(11) 0.0288(10) Uani 1 1 d . . .
H10A H 0.6326 0.1540 0.5773 0.035 Uiso 1 1 calc R . .
C11 C 0.6931(3) 0.1213(2) 0.61548(9) 0.0202(9) Uani 1 1 d . . .
C12 C 0.7390(2) 0.1512(2) 0.64172(9) 0.0169(8) Uani 1 1 d . . .
C13 C 0.7589(2) 0.1063(2) 0.66906(9) 0.0141(8) Uani 1 1 d . . .
C14 C 0.8233(2) 0.1337(2) 0.68825(9) 0.0161(8) Uani 1 1 d . . .
P1 P 0.86099(7) -0.02529(7) 0.70667(3) 0.0232(3) Uani 1 1 d . . .
C15 C 0.9064(3) -0.0587(3) 0.74435(11) 0.0319(11) Uani 1 1 d . . .
H15A H 0.9595 -0.0323 0.7468 0.038 Uiso 1 1 calc R . .
C16 C 0.8534(3) -0.0359(3) 0.77210(11) 0.0347(12) Uani 1 1 d . . .
H16A H 0.8789 -0.0535 0.7914 0.052 Uiso 1 1 calc R . .
H16B H 0.8012 -0.0616 0.7700 0.052 Uiso 1 1 calc R . .
H16C H 0.8464 0.0219 0.7726 0.052 Uiso 1 1 calc R . .
C17 C 0.9185(4) -0.1475(3) 0.74405(13) 0.0516(16) Uani 1 1 d . . .
H17A H 0.9424 -0.1643 0.7638 0.077 Uiso 1 1 calc R . .
H17B H 0.9540 -0.1619 0.7269 0.077 Uiso 1 1 calc R . .
H17C H 0.8668 -0.1740 0.7413 0.077 Uiso 1 1 calc R . .
C18 C 0.9426(3) -0.0370(3) 0.67774(11) 0.0331(11) Uani 1 1 d . . .
H18A H 0.9288 0.0003 0.6605 0.040 Uiso 1 1 calc R . .
C19 C 1.0262(3) -0.0143(4) 0.68745(13) 0.0447(14) Uani 1 1 d . . .
H19A H 1.0629 -0.0230 0.6701 0.067 Uiso 1 1 calc R . .
H19B H 1.0426 -0.0470 0.7052 0.067 Uiso 1 1 calc R . .
H19C H 1.0272 0.0419 0.6934 0.067 Uiso 1 1 calc R . .
C20 C 0.9401(4) -0.1205(3) 0.66301(13) 0.0474(15) Uani 1 1 d . . .
H20A H 0.9832 -0.1255 0.6477 0.071 Uiso 1 1 calc R . .
H20B H 0.8885 -0.1284 0.6527 0.071 Uiso 1 1 calc R . .
H20C H 0.9469 -0.1608 0.6793 0.071 Uiso 1 1 calc R . .
P11 P 0.68851(6) 0.01240(6) 0.60868(2) 0.0187(2) Uani 1 1 d . . .
C21 C 0.6039(3) 0.0016(3) 0.58080(11) 0.0309(11) Uani 1 1 d . . .
H21A H 0.6129 0.0382 0.5628 0.037 Uiso 1 1 calc R . .
C22 C 0.5247(3) 0.0220(3) 0.59595(13) 0.0387(12) Uani 1 1 d . . .
H22A H 0.4816 0.0161 0.5807 0.058 Uiso 1 1 calc R . .
H22B H 0.5261 0.0770 0.6034 0.058 Uiso 1 1 calc R . .
H22C H 0.5151 -0.0139 0.6135 0.058 Uiso 1 1 calc R . .
C23 C 0.6013(3) -0.0847(4) 0.56883(14) 0.0503(15) Uani 1 1 d . . .
H23A H 0.5573 -0.0905 0.5540 0.076 Uiso 1 1 calc R . .
H23B H 0.5932 -0.1209 0.5864 0.076 Uiso 1 1 calc R . .
H23C H 0.6519 -0.0974 0.5585 0.076 Uiso 1 1 calc R . .
C24 C 0.7758(3) 0.0008(3) 0.58164(10) 0.0240(10) Uani 1 1 d . . .
H24A H 0.7727 -0.0545 0.5732 0.029 Uiso 1 1 calc R . .
C25 C 0.8532(3) 0.0053(3) 0.60018(11) 0.0304(11) Uani 1 1 d . . .
H25A H 0.8988 -0.0010 0.5861 0.046 Uiso 1 1 calc R . .
H25B H 0.8540 -0.0372 0.6158 0.046 Uiso 1 1 calc R . .
H25C H 0.8566 0.0570 0.6106 0.046 Uiso 1 1 calc R . .
C26 C 0.7788(3) 0.0561(3) 0.55332(11) 0.0341(11) Uani 1 1 d . . .
H26A H 0.8266 0.0443 0.5410 0.051 Uiso 1 1 calc R . .
H26B H 0.7806 0.1115 0.5603 0.051 Uiso 1 1 calc R . .
H26C H 0.7311 0.0478 0.5405 0.051 Uiso 1 1 calc R . .
P13 P 0.68837(6) 0.02858(6) 0.68360(2) 0.0163(2) Uani 1 1 d . . .
N1 N 0.6939(2) 0.0487(2) 0.72275(8) 0.0285(9) Uani 1 1 d . . .
C27 C 0.6848(3) 0.1260(3) 0.73722(12) 0.0405(13) Uani 1 1 d . . .
H27A H 0.6288 0.1339 0.7431 0.061 Uiso 1 1 calc R . .
H27B H 0.7008 0.1676 0.7225 0.061 Uiso 1 1 calc R . .
H27C H 0.7185 0.1289 0.7558 0.061 Uiso 1 1 calc R . .
C28 C 0.6612(3) -0.0157(4) 0.74207(11) 0.0435(14) Uani 1 1 d . . .
H28A H 0.6842 -0.0125 0.7630 0.065 Uiso 1 1 calc R . .
H28B H 0.6748 -0.0671 0.7328 0.065 Uiso 1 1 calc R . .
H28C H 0.6031 -0.0104 0.7433 0.065 Uiso 1 1 calc R . .
N2 N 0.6000(2) 0.0710(2) 0.67117(9) 0.0225(8) Uani 1 1 d . . .
C29 C 0.5762(3) 0.1534(3) 0.67579(12) 0.0315(11) Uani 1 1 d . . .
H29A H 0.5386 0.1690 0.6595 0.047 Uiso 1 1 calc R . .
H29B H 0.6235 0.1876 0.6749 0.047 Uiso 1 1 calc R . .
H29C H 0.5505 0.1590 0.6961 0.047 Uiso 1 1 calc R . .
C30 C 0.5315(3) 0.0181(3) 0.67573(12) 0.0322(11) Uani 1 1 d . . .
H30A H 0.5142 0.0206 0.6975 0.048 Uiso 1 1 calc R . .
H30B H 0.5469 -0.0365 0.6706 0.048 Uiso 1 1 calc R . .
H30C H 0.4876 0.0348 0.6622 0.048 Uiso 1 1 calc R . .
C31 C 1.1275(2) 0.2855(3) 0.52922(9) 0.0211(9) Uani 1 1 d . . .
C32 C 1.0805(3) 0.3075(3) 0.50437(10) 0.0254(10) Uani 1 1 d . . .
H32A H 1.0562 0.2674 0.4921 0.030 Uiso 1 1 calc R . .
C33 C 1.0675(3) 0.3883(3) 0.49674(11) 0.0300(11) Uani 1 1 d . . .
H33A H 1.0373 0.4015 0.4788 0.036 Uiso 1 1 calc R . .
C34 C 1.0974(3) 0.4465(3) 0.51463(11) 0.0289(11) Uani 1 1 d . . .
H34A H 1.0870 0.5004 0.5095 0.035 Uiso 1 1 calc R . .
C35 C 1.1448(2) 0.4279(3) 0.54130(10) 0.0238(10) Uani 1 1 d . . .
C36 C 1.1732(3) 0.4876(3) 0.56042(11) 0.0276(10) Uani 1 1 d . . .
H36A H 1.1658 0.5414 0.5544 0.033 Uiso 1 1 calc R . .
C37 C 1.2123(3) 0.4708(3) 0.58827(11) 0.0259(10) Uani 1 1 d . . .
C38 C 1.2378(3) 0.5329(3) 0.60892(12) 0.0326(11) Uani 1 1 d . . .
H38A H 1.2302 0.5869 0.6032 0.039 Uiso 1 1 calc R . .
C39 C 1.2721(3) 0.5153(3) 0.63608(12) 0.0344(12) Uani 1 1 d . . .
H39A H 1.2922 0.5569 0.6488 0.041 Uiso 1 1 calc R . .
C40 C 1.2789(3) 0.4349(3) 0.64610(12) 0.0292(10) Uani 1 1 d . . .
H40A H 1.2979 0.4240 0.6665 0.035 Uiso 1 1 calc R . .
C41 C 1.2587(2) 0.3726(2) 0.62695(10) 0.0188(9) Uani 1 1 d . . .
C42 C 1.2307(2) 0.3892(2) 0.59572(10) 0.0200(9) Uani 1 1 d . . .
C43 C 1.2210(2) 0.3303(2) 0.57218(10) 0.0189(9) Uani 1 1 d . . .
C44 C 1.1652(2) 0.3462(3) 0.54778(10) 0.0210(9) Uani 1 1 d . . .
P31 P 1.13120(7) 0.18225(7) 0.54417(3) 0.0237(3) Uani 1 1 d . . .
C45 C 1.0865(3) 0.1217(3) 0.51271(11) 0.0337(11) Uani 1 1 d . . .
H45A H 1.0322 0.1426 0.5076 0.040 Uiso 1 1 calc R . .
C46 C 1.1388(3) 0.1233(3) 0.48344(12) 0.0429(13) Uani 1 1 d . . .
H46A H 1.1137 0.0911 0.4671 0.064 Uiso 1 1 calc R . .
H46B H 1.1916 0.1015 0.4883 0.064 Uiso 1 1 calc R . .
H46C H 1.1444 0.1782 0.4762 0.064 Uiso 1 1 calc R . .
C47 C 1.0792(4) 0.0359(3) 0.52495(13) 0.0460(14) Uani 1 1 d . . .
H47A H 1.0556 0.0022 0.5088 0.069 Uiso 1 1 calc R . .
H47B H 1.0451 0.0353 0.5434 0.069 Uiso 1 1 calc R . .
H47C H 1.1324 0.0157 0.5303 0.069 Uiso 1 1 calc R . .
C48 C 1.0497(3) 0.1935(3) 0.57432(10) 0.0260(10) Uani 1 1 d . . .
H48A H 1.0601 0.2451 0.5851 0.031 Uiso 1 1 calc R . .
C49 C 0.9645(3) 0.1989(3) 0.56135(12) 0.0359(12) Uani 1 1 d . . .
H49A H 0.9266 0.2050 0.5785 0.054 Uiso 1 1 calc R . .
H49B H 0.9520 0.1504 0.5498 0.054 Uiso 1 1 calc R . .
H49C H 0.9604 0.2449 0.5475 0.054 Uiso 1 1 calc R . .
C50 C 1.0564(3) 0.1293(3) 0.59899(11) 0.0371(12) Uani 1 1 d . . .
H50A H 1.0141 0.1364 0.6144 0.056 Uiso 1 1 calc R . .
H50B H 1.1086 0.1331 0.6092 0.056 Uiso 1 1 calc R . .
H50C H 1.0510 0.0769 0.5892 0.056 Uiso 1 1 calc R . .
P41 P 1.24671(7) 0.27038(6) 0.64161(2) 0.0191(2) Uani 1 1 d . . .
C51 C 1.3318(3) 0.2579(3) 0.67004(11) 0.0268(10) Uani 1 1 d . . .
H51A H 1.3794 0.2837 0.6603 0.032 Uiso 1 1 calc R . .
C52 C 1.3520(3) 0.1698(3) 0.67317(12) 0.0357(12) Uani 1 1 d . . .
H52A H 1.3965 0.1633 0.6877 0.054 Uiso 1 1 calc R . .
H52B H 1.3672 0.1485 0.6528 0.054 Uiso 1 1 calc R . .
H52C H 1.3053 0.1410 0.6810 0.054 Uiso 1 1 calc R . .
C53 C 1.3246(3) 0.2928(3) 0.70253(11) 0.0384(12) Uani 1 1 d . . .
H53A H 1.3736 0.2819 0.7142 0.058 Uiso 1 1 calc R . .
H53B H 1.2790 0.2687 0.7132 0.058 Uiso 1 1 calc R . .
H53C H 1.3166 0.3504 0.7011 0.058 Uiso 1 1 calc R . .
C54 C 1.1588(3) 0.2884(3) 0.66807(10) 0.0235(10) Uani 1 1 d . . .
H54A H 1.1757 0.3252 0.6851 0.028 Uiso 1 1 calc R . .
C55 C 1.0881(3) 0.3266(3) 0.65031(11) 0.0309(11) Uani 1 1 d . . .
H55A H 1.0435 0.3353 0.6647 0.046 Uiso 1 1 calc R . .
H55B H 1.0710 0.2911 0.6335 0.046 Uiso 1 1 calc R . .
H55C H 1.1050 0.3776 0.6415 0.046 Uiso 1 1 calc R . .
C56 C 1.1330(3) 0.2094(3) 0.68251(11) 0.0306(11) Uani 1 1 d . . .
H56A H 1.0873 0.2184 0.6963 0.046 Uiso 1 1 calc R . .
H56B H 1.1774 0.1870 0.6945 0.046 Uiso 1 1 calc R . .
H56C H 1.1176 0.1723 0.6660 0.046 Uiso 1 1 calc R . .
P43 P 1.29473(6) 0.24660(6) 0.56848(2) 0.0187(2) Uani 1 1 d . . .
N3 N 1.3121(2) 0.2567(2) 0.52962(8) 0.0257(8) Uani 1 1 d . . .
C57 C 1.3252(3) 0.3295(3) 0.51248(11) 0.0306(11) Uani 1 1 d . . .
H57A H 1.3822 0.3351 0.5079 0.046 Uiso 1 1 calc R . .
H57B H 1.3073 0.3748 0.5250 0.046 Uiso 1 1 calc R . .
H57C H 1.2950 0.3278 0.4930 0.046 Uiso 1 1 calc R . .
C58 C 1.3352(3) 0.1864(3) 0.51192(11) 0.0355(12) Uani 1 1 d . . .
H58A H 1.3119 0.1893 0.4910 0.053 Uiso 1 1 calc R . .
H58B H 1.3155 0.1387 0.5225 0.053 Uiso 1 1 calc R . .
H58C H 1.3935 0.1840 0.5103 0.053 Uiso 1 1 calc R . .
N4 N 1.3757(2) 0.2891(2) 0.58756(9) 0.0248(8) Uani 1 1 d . . .
C59 C 1.4117(3) 0.3648(3) 0.57937(12) 0.0319(11) Uani 1 1 d . . .
H59A H 1.4440 0.3840 0.5968 0.048 Uiso 1 1 calc R . .
H59B H 1.3696 0.4035 0.5747 0.048 Uiso 1 1 calc R . .
H59C H 1.4457 0.3579 0.5610 0.048 Uiso 1 1 calc R . .
C60 C 1.4371(3) 0.2294(3) 0.59450(11) 0.0311(11) Uani 1 1 d . . .
H60A H 1.4714 0.2221 0.5763 0.047 Uiso 1 1 calc R . .
H60B H 1.4114 0.1788 0.5997 0.047 Uiso 1 1 calc R . .
H60C H 1.4695 0.2474 0.6121 0.047 Uiso 1 1 calc R . .

loop_
_atom_site_aniso_label
_atom_site_aniso_U_11
_atom_site_aniso_U_22
_atom_site_aniso_U_33
_atom_site_aniso_U_23
_atom_site_aniso_U_13
_atom_site_aniso_U_12
C1 0.016(2) 0.026(2) 0.0133(19) -0.0006(17) 0.0043(16) -0.0050(17)
C2 0.019(2) 0.038(3) 0.021(2) 0.000(2) -0.0009(18) -0.0043(19)
C3 0.024(2) 0.037(3) 0.024(2) -0.016(2) 0.0028(19) -0.014(2)
C4 0.023(2) 0.025(2) 0.037(3) -0.007(2) 0.009(2) -0.009(2)
C5 0.020(2) 0.019(2) 0.030(2) -0.0066(19) 0.0091(18) -0.0050(17)
C6 0.025(2) 0.014(2) 0.042(3) 0.001(2) 0.006(2) -0.0028(18)
C7 0.023(2) 0.014(2) 0.034(2) 0.0013(19) 0.0065(19) 0.0006(17)
C8 0.039(3) 0.016(2) 0.043(3) 0.011(2) 0.006(2) 0.002(2)
C9 0.042(3) 0.031(3) 0.031(3) 0.016(2) -0.004(2) 0.011(2)
C10 0.031(2) 0.027(2) 0.028(2) 0.005(2) -0.006(2) 0.004(2)
C11 0.024(2) 0.020(2) 0.017(2) 0.0030(17) 0.0000(17) 0.0017(18)
C12 0.016(2) 0.015(2) 0.020(2) -0.0008(17) 0.0047(16) 0.0006(16)
C13 0.0153(19) 0.0125(19) 0.0146(19) -0.0018(16) 0.0029(15) 0.0009(16)
C14 0.0140(19) 0.019(2) 0.0152(19) -0.0042(16) 0.0039(15) 0.0003(16)
P1 0.0193(5) 0.0204(6) 0.0297(6) 0.0059(5) -0.0092(5) -0.0009(5)
C15 0.027(2) 0.042(3) 0.026(2) 0.012(2) -0.001(2) 0.006(2)
C16 0.033(3) 0.040(3) 0.032(3) 0.007(2) -0.004(2) -0.006(2)
C17 0.063(4) 0.052(4) 0.040(3) 0.019(3) 0.000(3) 0.025(3)
C18 0.041(3) 0.030(3) 0.028(3) -0.003(2) 0.002(2) 0.007(2)
C19 0.041(3) 0.056(4) 0.038(3) -0.007(3) 0.009(2) 0.006(3)
C20 0.070(4) 0.038(3) 0.034(3) -0.007(2) -0.004(3) 0.016(3)
P11 0.0226(5) 0.0184(5) 0.0152(5) 0.0014(4) -0.0047(4) 0.0010(4)
C21 0.033(3) 0.033(3) 0.027(2) -0.002(2) -0.010(2) 0.000(2)
C22 0.025(2) 0.046(3) 0.045(3) -0.003(3) -0.009(2) -0.003(2)
C23 0.047(3) 0.054(4) 0.050(3) -0.025(3) -0.022(3) 0.005(3)
C24 0.030(2) 0.024(2) 0.018(2) 0.0012(18) 0.0020(18) 0.0015(19)
C25 0.024(2) 0.039(3) 0.028(2) 0.003(2) 0.0026(19) 0.000(2)
C26 0.043(3) 0.038(3) 0.022(2) 0.007(2) 0.003(2) 0.005(2)
P13 0.0138(5) 0.0188(5) 0.0163(5) 0.0020(4) 0.0001(4) -0.0020(4)
N1 0.026(2) 0.044(2) 0.0150(18) 0.0008(17) 0.0066(15) -0.0093(18)
C27 0.028(3) 0.064(4) 0.029(3) -0.023(3) 0.004(2) 0.002(3)
C28 0.023(2) 0.079(4) 0.028(3) 0.020(3) -0.002(2) -0.016(3)
N2 0.0133(17) 0.0231(19) 0.031(2) 0.0027(16) 0.0010(15) 0.0012(15)
C29 0.020(2) 0.037(3) 0.037(3) -0.004(2) 0.003(2) 0.007(2)
C30 0.017(2) 0.040(3) 0.040(3) 0.006(2) -0.0026(19) -0.007(2)
C31 0.021(2) 0.025(2) 0.018(2) 0.0049(18) 0.0065(17) 0.0026(18)
C32 0.022(2) 0.034(3) 0.020(2) 0.003(2) 0.0016(18) 0.0072(19)
C33 0.020(2) 0.045(3) 0.025(2) 0.018(2) 0.0044(19) 0.008(2)
C34 0.019(2) 0.031(3) 0.037(3) 0.023(2) 0.007(2) 0.0074(19)
C35 0.017(2) 0.025(2) 0.029(2) 0.016(2) 0.0033(18) 0.0033(18)
C36 0.022(2) 0.016(2) 0.045(3) 0.012(2) 0.005(2) 0.0045(18)
C37 0.022(2) 0.018(2) 0.038(3) 0.003(2) 0.0060(19) 0.0004(18)
C38 0.029(3) 0.012(2) 0.057(3) -0.001(2) 0.004(2) -0.0017(19)
C39 0.037(3) 0.020(2) 0.047(3) -0.012(2) -0.001(2) -0.003(2)
C40 0.031(2) 0.020(2) 0.036(3) -0.005(2) -0.004(2) -0.0019(19)
C41 0.020(2) 0.011(2) 0.026(2) 0.0023(17) 0.0035(17) 0.0012(16)
C42 0.018(2) 0.015(2) 0.028(2) 0.0064(18) 0.0011(17) -0.0009(16)
C43 0.018(2) 0.017(2) 0.021(2) 0.0048(17) 0.0054(16) 0.0045(16)
C44 0.016(2) 0.026(2) 0.021(2) 0.0089(18) 0.0028(17) 0.0029(17)
P31 0.0229(6) 0.0255(6) 0.0228(6) 0.0020(5) -0.0032(5) -0.0003(5)
C45 0.045(3) 0.031(3) 0.025(2) -0.006(2) -0.006(2) 0.008(2)
C46 0.051(3) 0.045(3) 0.032(3) -0.009(2) 0.002(2) 0.010(3)
C47 0.055(4) 0.034(3) 0.049(3) -0.011(3) -0.010(3) 0.001(3)
C48 0.027(2) 0.028(2) 0.023(2) 0.0043(19) 0.0019(18) -0.0032(19)
C49 0.030(3) 0.040(3) 0.037(3) 0.002(2) 0.005(2) 0.003(2)
C50 0.042(3) 0.042(3) 0.027(3) 0.008(2) 0.004(2) -0.007(2)
P41 0.0239(5) 0.0169(5) 0.0164(5) -0.0003(4) -0.0017(4) 0.0005(4)
C51 0.017(2) 0.029(2) 0.034(3) 0.000(2) -0.0065(18) 0.0006(19)
C52 0.030(3) 0.037(3) 0.040(3) 0.008(2) -0.003(2) 0.010(2)
C53 0.041(3) 0.045(3) 0.030(3) -0.003(2) -0.014(2) 0.001(2)
C54 0.025(2) 0.024(2) 0.022(2) -0.0018(19) 0.0071(18) 0.0059(18)
C55 0.031(3) 0.029(3) 0.033(3) 0.002(2) 0.007(2) 0.006(2)
C56 0.029(2) 0.035(3) 0.028(2) 0.004(2) 0.008(2) 0.004(2)
P43 0.0182(5) 0.0183(5) 0.0197(5) 0.0043(4) 0.0023(4) 0.0026(4)
N3 0.031(2) 0.025(2) 0.0209(19) 0.0039(16) 0.0064(16) 0.0070(17)
C57 0.033(3) 0.030(3) 0.028(2) 0.008(2) 0.010(2) 0.005(2)
C58 0.041(3) 0.037(3) 0.028(3) 0.003(2) 0.013(2) 0.009(2)
N4 0.0182(18) 0.0224(19) 0.034(2) 0.0030(17) -0.0024(16) 0.0020(15)
C59 0.021(2) 0.032(3) 0.043(3) 0.007(2) 0.000(2) -0.003(2)
C60 0.021(2) 0.037(3) 0.035(3) 0.002(2) -0.004(2) 0.011(2)

loop_
_atom_type_symbol
_atom_type_description
_atom_type_scat_dispersion_real
_atom_type_scat_dispersion_imag
_atom_type_scat_source
C C 0.0033 0.0016 'International Tables Vol C Tables 4.2.6.8 and 6.1.1.4'
H H 0.0000 0.0000 'International Tables Vol C Tables 4.2.6.8 and 6.1.1.4'
N N 0.0061 0.0033 'International Tables Vol C Tables 4.2.6.8 and 6.1.1.4'
P P 0.1023 0.0942 'International Tables Vol C Tables 4.2.6.8 and 6.1.1.4'

loop_
_geom_angle_atom_site_label_1
_geom_angle_atom_site_label_2
_geom_angle_atom_site_label_3
_geom_angle
_geom_angle_site_symmetry_1
_geom_angle_site_symmetry_3
_geom_angle_publ_flag
C2 C1 C14 118.8(4) . . ?
C2 C1 P1 121.2(3) . . ?
C14 C1 P1 119.2(3) . . ?
C1 C2 C3 122.6(4) . . ?
C1 C2 H2A 118.7 . . ?
C3 C2 H2A 118.7 . . ?
C4 C3 C2 119.9(4) . . ?
C4 C3 H3A 120.0 . . ?
C2 C3 H3A 120.0 . . ?
C3 C4 C5 120.6(4) . . ?
C3 C4 H4A 119.7 . . ?
C5 C4 H4A 119.7 . . ?
C6 C5 C4 119.8(4) . . ?
C6 C5 C14 119.6(4) . . ?
C4 C5 C14 120.5(4) . . ?
C5 C6 C7 121.3(4) . . ?
C5 C6 H6A 119.3 . . ?
C7 C6 H6A 119.3 . . ?
C6 C7 C8 120.1(4) . . ?
C6 C7 C12 120.2(4) . . ?
C8 C7 C12 119.5(4) . . ?
C9 C8 C7 120.6(4) . . ?
C9 C8 H8A 119.7 . . ?
C7 C8 H8A 119.7 . . ?
C8 C9 C10 120.1(4) . . ?
C8 C9 H9A 120.0 . . ?
C10 C9 H9A 120.0 . . ?
C11 C10 C9 122.3(4) . . ?
C11 C10 H10A 118.8 . . ?
C9 C10 H10A 118.8 . . ?
C10 C11 C12 119.3(4) . . ?
C10 C11 P11 120.9(3) . . ?
C12 C11 P11 119.0(3) . . ?
C13 C12 C7 117.9(4) . . ?
C13 C12 C11 125.2(4) . . ?
C7 C12 C11 116.9(4) . . ?
C14 C13 C12 118.5(3) . . ?
C14 C13 P13 120.5(3) . . ?
C12 C13 P13 119.6(3) . . ?
C13 C14 C5 119.0(4) . . ?
C13 C14 C1 124.2(4) . . ?
C5 C14 C1 116.8(4) . . ?
C1 P1 C18 97.7(2) . . ?
C1 P1 C15 101.6(2) . . ?
C18 P1 C15 104.4(2) . . ?
C17 C15 C16 109.3(4) . . ?
C17 C15 P1 110.1(4) . . ?
C16 C15 P1 111.3(3) . . ?
C17 C15 H15A 108.7 . . ?
C16 C15 H15A 108.7 . . ?
P1 C15 H15A 108.7 . . ?
C15 C16 H16A 109.5 . . ?
C15 C16 H16B 109.5 . . ?
H16A C16 H16B 109.5 . . ?
C15 C16 H16C 109.5 . . ?
H16A C16 H16C 109.5 . . ?
H16B C16 H16C 109.5 . . ?
C15 C17 H17A 109.5 . . ?
C15 C17 H17B 109.5 . . ?
H17A C17 H17B 109.5 . . ?
C15 C17 H17C 109.5 . . ?
H17A C17 H17C 109.5 . . ?
H17B C17 H17C 109.5 . . ?
C19 C18 C20 111.7(4) . . ?
C19 C18 P1 118.0(3) . . ?
C20 C18 P1 110.6(4) . . ?
C19 C18 H18A 105.1 . . ?
C20 C18 H18A 105.1 . . ?
P1 C18 H18A 105.1 . . ?
C18 C19 H19A 109.5 . . ?
C18 C19 H19B 109.5 . . ?
H19A C19 H19B 109.5 . . ?
C18 C19 H19C 109.5 . . ?
H19A C19 H19C 109.5 . . ?
H19B C19 H19C 109.5 . . ?
C18 C20 H20A 109.5 . . ?
C18 C20 H20B 109.5 . . ?
H20A C20 H20B 109.5 . . ?
C18 C20 H20C 109.5 . . ?
H20A C20 H20C 109.5 . . ?
H20B C20 H20C 109.5 . . ?
C11 P11 C21 103.2(2) . . ?
C11 P11 C24 99.6(2) . . ?
C21 P11 C24 100.5(2) . . ?
C22 C21 C23 109.4(4) . . ?
C22 C21 P11 111.5(3) . . ?
C23 C21 P11 109.2(3) . . ?
C22 C21 H21A 108.9 . . ?
C23 C21 H21A 108.9 . . ?
P11 C21 H21A 108.9 . . ?
C21 C22 H22A 109.5 . . ?
C21 C22 H22B 109.5 . . ?
H22A C22 H22B 109.5 . . ?
C21 C22 H22C 109.5 . . ?
H22A C22 H22C 109.5 . . ?
H22B C22 H22C 109.5 . . ?
C21 C23 H23A 109.5 . . ?
C21 C23 H23B 109.5 . . ?
H23A C23 H23B 109.5 . . ?
C21 C23 H23C 109.5 . . ?
H23A C23 H23C 109.5 . . ?
H23B C23 H23C 109.5 . . ?
C25 C24 C26 111.0(4) . . ?
C25 C24 P11 109.4(3) . . ?
C26 C24 P11 117.0(3) . . ?
C25 C24 H24A 106.2 . . ?
C26 C24 H24A 106.2 . . ?
P11 C24 H24A 106.2 . . ?
C24 C25 H25A 109.5 . . ?
C24 C25 H25B 109.5 . . ?
H25A C25 H25B 109.5 . . ?
C24 C25 H25C 109.5 . . ?
H25A C25 H25C 109.5 . . ?
H25B C25 H25C 109.5 . . ?
C24 C26 H26A 109.5 . . ?
C24 C26 H26B 109.5 . . ?
H26A C26 H26B 109.5 . . ?
C24 C26 H26C 109.5 . . ?
H26A C26 H26C 109.5 . . ?
H26B C26 H26C 109.5 . . ?
N1 P13 N2 105.52(19) . . ?
N1 P13 C13 98.98(18) . . ?
N2 P13 C13 98.58(17) . . ?
C27 N1 C28 112.3(4) . . ?
C27 N1 P13 126.2(3) . . ?
C28 N1 P13 112.9(3) . . ?
N1 C27 H27A 109.5 . . ?
N1 C27 H27B 109.5 . . ?
H27A C27 H27B 109.5 . . ?
N1 C27 H27C 109.5 . . ?
H27A C27 H27C 109.5 . . ?
H27B C27 H27C 109.5 . . ?
N1 C28 H28A 109.5 . . ?
N1 C28 H28B 109.5 . . ?
H28A C28 H28B 109.5 . . ?
N1 C28 H28C 109.5 . . ?
H28A C28 H28C 109.5 . . ?
H28B C28 H28C 109.5 . . ?
C29 N2 C30 110.3(4) . . ?
C29 N2 P13 125.8(3) . . ?
C30 N2 P13 112.2(3) . . ?
N2 C29 H29A 109.5 . . ?
N2 C29 H29B 109.5 . . ?
H29A C29 H29B 109.5 . . ?
N2 C29 H29C 109.5 . . ?
H29A C29 H29C 109.5 . . ?
H29B C29 H29C 109.5 . . ?
N2 C30 H30A 109.5 . . ?
N2 C30 H30B 109.5 . . ?
H30A C30 H30B 109.5 . . ?
N2 C30 H30C 109.5 . . ?
H30A C30 H30C 109.5 . . ?
H30B C30 H30C 109.5 . . ?
C32 C31 C44 119.4(4) . . ?
C32 C31 P31 122.6(4) . . ?
C44 C31 P31 117.2(3) . . ?
C31 C32 C33 121.7(4) . . ?
C31 C32 H32A 119.2 . . ?
C33 C32 H32A 119.2 . . ?
C34 C33 C32 120.7(4) . . ?
C34 C33 H33A 119.7 . . ?
C32 C33 H33A 119.7 . . ?
C33 C34 C35 120.5(4) . . ?
C33 C34 H34A 119.7 . . ?
C35 C34 H34A 119.7 . . ?
C36 C35 C34 120.7(4) . . ?
C36 C35 C44 119.7(4) . . ?
C34 C35 C44 119.6(4) . . ?
C35 C36 C37 121.7(4) . . ?
C35 C36 H36A 119.1 . . ?
C37 C36 H36A 119.1 . . ?
C36 C37 C38 121.6(4) . . ?
C36 C37 C42 118.9(4) . . ?
C38 C37 C42 119.4(4) . . ?
C39 C38 C37 120.6(4) . . ?
C39 C38 H38A 119.7 . . ?
C37 C38 H38A 119.7 . . ?
C38 C39 C40 120.6(4) . . ?
C38 C39 H39A 119.7 . . ?
C40 C39 H39A 119.7 . . ?
C41 C40 C39 121.5(4) . . ?
C41 C40 H40A 119.2 . . ?
C39 C40 H40A 119.2 . . ?
C40 C41 C42 119.2(4) . . ?
C40 C41 P41 122.2(3) . . ?
C42 C41 P41 117.5(3) . . ?
C43 C42 C37 118.6(4) . . ?
C43 C42 C41 124.1(4) . . ?
C37 C42 C41 117.3(4) . . ?
C42 C43 C44 117.7(4) . . ?
C42 C43 P43 120.4(3) . . ?
C44 C43 P43 120.5(3) . . ?
C43 C44 C31 124.1(4) . . ?
C43 C44 C35 118.3(4) . . ?
C31 C44 C35 117.7(4) . . ?
C45 P31 C31 104.4(2) . . ?
C45 P31 C48 105.4(2) . . ?
C31 P31 C48 96.90(19) . . ?
C46 C45 C47 110.0(4) . . ?
C46 C45 P31 111.1(4) . . ?
C47 C45 P31 107.3(3) . . ?
C46 C45 H45A 109.5 . . ?
C47 C45 H45A 109.5 . . ?
P31 C45 H45A 109.5 . . ?
C45 C46 H46A 109.5 . . ?
C45 C46 H46B 109.5 . . ?
H46A C46 H46B 109.5 . . ?
C45 C46 H46C 109.5 . . ?
H46A C46 H46C 109.5 . . ?
H46B C46 H46C 109.5 . . ?
C45 C47 H47A 109.5 . . ?
C45 C47 H47B 109.5 . . ?
H47A C47 H47B 109.5 . . ?
C45 C47 H47C 109.5 . . ?
H47A C47 H47C 109.5 . . ?
H47B C47 H47C 109.5 . . ?
C50 C48 C49 111.4(4) . . ?
C50 C48 P31 110.7(3) . . ?
C49 C48 P31 115.3(3) . . ?
C50 C48 H48A 106.2 . . ?
C49 C48 H48A 106.2 . . ?
P31 C48 H48A 106.2 . . ?
C48 C49 H49A 109.5 . . ?
C48 C49 H49B 109.5 . . ?
H49A C49 H49B 109.5 . . ?
C48 C49 H49C 109.5 . . ?
H49A C49 H49C 109.5 . . ?
H49B C49 H49C 109.5 . . ?
C48 C50 H50A 109.5 . . ?
C48 C50 H50B 109.5 . . ?
H50A C50 H50B 109.5 . . ?
C48 C50 H50C 109.5 . . ?
H50A C50 H50C 109.5 . . ?
H50B C50 H50C 109.5 . . ?
C41 P41 C54 98.20(19) . . ?
C41 P41 C51 104.1(2) . . ?
C54 P41 C51 102.5(2) . . ?
C53 C51 C52 108.2(4) . . ?
C53 C51 P41 119.5(3) . . ?
C52 C51 P41 109.4(3) . . ?
C53 C51 H51A 106.3 . . ?
C52 C51 H51A 106.3 . . ?
P41 C51 H51A 106.3 . . ?
C51 C52 H52A 109.5 . . ?
C51 C52 H52B 109.5 . . ?
H52A C52 H52B 109.5 . . ?
C51 C52 H52C 109.5 . . ?
H52A C52 H52C 109.5 . . ?
H52B C52 H52C 109.5 . . ?
C51 C53 H53A 109.5 . . ?
C51 C53 H53B 109.5 . . ?
H53A C53 H53B 109.5 . . ?
C51 C53 H53C 109.5 . . ?
H53A C53 H53C 109.5 . . ?
H53B C53 H53C 109.5 . . ?
C56 C54 C55 110.2(4) . . ?
C56 C54 P41 109.1(3) . . ?
C55 C54 P41 111.5(3) . . ?
C56 C54 H54A 108.7 . . ?
C55 C54 H54A 108.7 . . ?
P41 C54 H54A 108.7 . . ?
C54 C55 H55A 109.5 . . ?
C54 C55 H55B 109.5 . . ?
H55A C55 H55B 109.5 . . ?
C54 C55 H55C 109.5 . . ?
H55A C55 H55C 109.5 . . ?
H55B C55 H55C 109.5 . . ?
C54 C56 H56A 109.5 . . ?
C54 C56 H56B 109.5 . . ?
H56A C56 H56B 109.5 . . ?
C54 C56 H56C 109.5 . . ?
H56A C56 H56C 109.5 . . ?
H56B C56 H56C 109.5 . . ?
N3 P43 N4 106.76(19) . . ?
N3 P43 C43 96.93(18) . . ?
N4 P43 C43 99.45(18) . . ?
C57 N3 C58 112.3(3) . . ?
C57 N3 P43 127.6(3) . . ?
C58 N3 P43 118.4(3) . . ?
N3 C57 H57A 109.5 . . ?
N3 C57 H57B 109.5 . . ?
H57A C57 H57B 109.5 . . ?
N3 C57 H57C 109.5 . . ?
H57A C57 H57C 109.5 . . ?
H57B C57 H57C 109.5 . . ?
N3 C58 H58A 109.5 . . ?
N3 C58 H58B 109.5 . . ?
H58A C58 H58B 109.5 . . ?
N3 C58 H58C 109.5 . . ?
H58A C58 H58C 109.5 . . ?
H58B C58 H58C 109.5 . . ?
C59 N4 C60 111.0(4) . . ?
C59 N4 P43 124.7(3) . . ?
C60 N4 P43 111.1(3) . . ?
N4 C59 H59A 109.5 . . ?
N4 C59 H59B 109.5 . . ?
H59A C59 H59B 109.5 . . ?
N4 C59 H59C 109.5 . . ?
H59A C59 H59C 109.5 . . ?
H59B C59 H59C 109.5 . . ?
N4 C60 H60A 109.5 . . ?
N4 C60 H60B 109.5 . . ?
H60A C60 H60B 109.5 . . ?
N4 C60 H60C 109.5 . . ?
H60A C60 H60C 109.5 . . ?
H60B C60 H60C 109.5 . . ?

loop_
_geom_bond_atom_site_label_1
_geom_bond_atom_site_label_2
_geom_bond_distance
_geom_bond_site_symmetry_2
_geom_bond_publ_flag
C1 C2 1.370(6) . ?
C1 C14 1.461(6) . ?
C1 P1 1.848(4) . ?
C2 C3 1.417(7) . ?
C2 H2A 0.9500 . ?
C3 C4 1.349(7) . ?
C3 H3A 0.9500 . ?
C4 C5 1.418(6) . ?
C4 H4A 0.9500 . ?
C5 C6 1.392(6) . ?
C5 C14 1.443(6) . ?
C6 C7 1.399(6) . ?
C6 H6A 0.9500 . ?
C7 C8 1.434(6) . ?
C7 C12 1.449(6) . ?
C8 C9 1.355(7) . ?
C8 H8A 0.9500 . ?
C9 C10 1.412(7) . ?
C9 H9A 0.9500 . ?
C10 C11 1.369(6) . ?
C10 H10A 0.9500 . ?
C11 C12 1.455(6) . ?
C11 P11 1.857(4) . ?
C12 C13 1.437(5) . ?
C13 C14 1.434(5) . ?
C13 P13 1.871(4) . ?
P1 C18 1.859(5) . ?
P1 C15 1.877(5) . ?
C15 C17 1.508(7) . ?
C15 C16 1.535(7) . ?
C15 H15A 1.0000 . ?
C16 H16A 0.9800 . ?
C16 H16B 0.9800 . ?
C16 H16C 0.9800 . ?
C17 H17A 0.9800 . ?
C17 H17B 0.9800 . ?
C17 H17C 0.9800 . ?
C18 C19 1.510(7) . ?
C18 C20 1.542(7) . ?
C18 H18A 1.0000 . ?
C19 H19A 0.9800 . ?
C19 H19B 0.9800 . ?
C19 H19C 0.9800 . ?
C20 H20A 0.9800 . ?
C20 H20B 0.9800 . ?
C20 H20C 0.9800 . ?
P11 C21 1.865(5) . ?
P11 C24 1.879(4) . ?
C21 C22 1.518(7) . ?
C21 C23 1.541(7) . ?
C21 H21A 1.0000 . ?
C22 H22A 0.9800 . ?
C22 H22B 0.9800 . ?
C22 H22C 0.9800 . ?
C23 H23A 0.9800 . ?
C23 H23B 0.9800 . ?
C23 H23C 0.9800 . ?
C24 C25 1.524(6) . ?
C24 C26 1.534(6) . ?
C24 H24A 1.0000 . ?
C25 H25A 0.9800 . ?
C25 H25B 0.9800 . ?
C25 H25C 0.9800 . ?
C26 H26A 0.9800 . ?
C26 H26B 0.9800 . ?
C26 H26C 0.9800 . ?
P13 N1 1.721(4) . ?
P13 N2 1.728(4) . ?
N1 C27 1.451(6) . ?
N1 C28 1.471(6) . ?
C27 H27A 0.9800 . ?
C27 H27B 0.9800 . ?
C27 H27C 0.9800 . ?
C28 H28A 0.9800 . ?
C28 H28B 0.9800 . ?
C28 H28C 0.9800 . ?
N2 C29 1.456(6) . ?
N2 C30 1.465(5) . ?
C29 H29A 0.9800 . ?
C29 H29B 0.9800 . ?
C29 H29C 0.9800 . ?
C30 H30A 0.9800 . ?
C30 H30B 0.9800 . ?
C30 H30C 0.9800 . ?
C31 C32 1.378(6) . ?
C31 C44 1.440(6) . ?
C31 P31 1.854(4) . ?
C32 C33 1.415(6) . ?
C32 H32A 0.9500 . ?
C33 C34 1.342(7) . ?
C33 H33A 0.9500 . ?
C34 C35 1.430(6) . ?
C34 H34A 0.9500 . ?
C35 C36 1.381(7) . ?
C35 C44 1.445(6) . ?
C36 C37 1.395(6) . ?
C36 H36A 0.9500 . ?
C37 C38 1.436(7) . ?
C37 C42 1.442(6) . ?
C38 C39 1.335(7) . ?
C38 H38A 0.9500 . ?
C39 C40 1.426(7) . ?
C39 H39A 0.9500 . ?
C40 C41 1.375(6) . ?
C40 H40A 0.9500 . ?
C41 C42 1.451(6) . ?
C41 P41 1.842(4) . ?
C42 C43 1.427(6) . ?
C43 C44 1.431(6) . ?
C43 P43 1.879(4) . ?
P31 C45 1.852(5) . ?
P31 C48 1.893(5) . ?
C45 C46 1.534(7) . ?
C45 C47 1.540(7) . ?
C45 H45A 1.0000 . ?
C46 H46A 0.9800 . ?
C46 H46B 0.9800 . ?
C46 H46C 0.9800 . ?
C47 H47A 0.9800 . ?
C47 H47B 0.9800 . ?
C47 H47C 0.9800 . ?
C48 C50 1.519(6) . ?
C48 C49 1.536(6) . ?
C48 H48A 1.0000 . ?
C49 H49A 0.9800 . ?
C49 H49B 0.9800 . ?
C49 H49C 0.9800 . ?
C50 H50A 0.9800 . ?
C50 H50B 0.9800 . ?
C50 H50C 0.9800 . ?
P41 C54 1.885(4) . ?
P41 C51 1.890(4) . ?
C51 C53 1.521(7) . ?
C51 C52 1.527(6) . ?
C51 H51A 1.0000 . ?
C52 H52A 0.9800 . ?
C52 H52B 0.9800 . ?
C52 H52C 0.9800 . ?
C53 H53A 0.9800 . ?
C53 H53B 0.9800 . ?
C53 H53C 0.9800 . ?
C54 C56 1.529(6) . ?
C54 C55 1.549(6) . ?
C54 H54A 1.0000 . ?
C55 H55A 0.9800 . ?
C55 H55B 0.9800 . ?
C55 H55C 0.9800 . ?
C56 H56A 0.9800 . ?
C56 H56B 0.9800 . ?
C56 H56C 0.9800 . ?
P43 N3 1.706(4) . ?
P43 N4 1.740(4) . ?
N3 C57 1.446(6) . ?
N3 C58 1.459(6) . ?
C57 H57A 0.9800 . ?
C57 H57B 0.9800 . ?
C57 H57C 0.9800 . ?
C58 H58A 0.9800 . ?
C58 H58B 0.9800 . ?
C58 H58C 0.9800 . ?
N4 C59 1.451(6) . ?
N4 C60 1.468(5) . ?
C59 H59A 0.9800 . ?
C59 H59B 0.9800 . ?
C59 H59C 0.9800 . ?
C60 H60A 0.9800 . ?
C60 H60B 0.9800 . ?
C60 H60C 0.9800 . ?

loop_
_geom_torsion_atom_site_label_1
_geom_torsion_atom_site_label_2
_geom_torsion_atom_site_label_3
_geom_torsion_atom_site_label_4
_geom_torsion
_geom_torsion_site_symmetry_1
_geom_torsion_site_symmetry_2
_geom_torsion_site_symmetry_3
_geom_torsion_site_symmetry_4
_geom_torsion_publ_flag
C14 C1 C2 C3 -1.1(6) . . . . ?
P1 C1 C2 C3 168.5(3) . . . . ?
C1 C2 C3 C4 -5.7(7) . . . . ?
C2 C3 C4 C5 4.5(7) . . . . ?
C3 C4 C5 C6 179.6(4) . . . . ?
C3 C4 C5 C14 3.4(6) . . . . ?
C4 C5 C6 C7 177.0(4) . . . . ?
C14 C5 C6 C7 -6.7(6) . . . . ?
C5 C6 C7 C8 -179.3(4) . . . . ?
C5 C6 C7 C12 6.4(6) . . . . ?
C6 C7 C8 C9 -177.6(4) . . . . ?
C12 C7 C8 C9 -3.3(7) . . . . ?
C7 C8 C9 C10 -5.6(7) . . . . ?
C8 C9 C10 C11 5.8(8) . . . . ?
C9 C10 C11 C12 2.9(7) . . . . ?
C9 C10 C11 P11 -167.2(4) . . . . ?
C6 C7 C12 C13 7.4(6) . . . . ?
C8 C7 C12 C13 -167.0(4) . . . . ?
C6 C7 C12 C11 -174.1(4) . . . . ?
C8 C7 C12 C11 11.5(6) . . . . ?
C10 C11 C12 C13 167.1(4) . . . . ?
P11 C11 C12 C13 -22.7(5) . . . . ?
C10 C11 C12 C7 -11.3(6) . . . . ?
P11 C11 C12 C7 158.9(3) . . . . ?
C7 C12 C13 C14 -20.5(5) . . . . ?
C11 C12 C13 C14 161.1(4) . . . . ?
C7 C12 C13 P13 146.0(3) . . . . ?
C11 C12 C13 P13 -32.4(5) . . . . ?
C12 C13 C14 C5 20.3(5) . . . . ?
P13 C13 C14 C5 -146.0(3) . . . . ?
C12 C13 C14 C1 -160.4(4) . . . . ?
P13 C13 C14 C1 33.2(5) . . . . ?
C6 C5 C14 C13 -6.7(6) . . . . ?
C4 C5 C14 C13 169.5(4) . . . . ?
C6 C5 C14 C1 174.0(4) . . . . ?
C4 C5 C14 C1 -9.8(6) . . . . ?
C2 C1 C14 C13 -170.7(4) . . . . ?
P1 C1 C14 C13 19.5(5) . . . . ?
C2 C1 C14 C5 8.6(5) . . . . ?
P1 C1 C14 C5 -161.3(3) . . . . ?
C2 C1 P1 C18 -85.3(4) . . . . ?
C14 C1 P1 C18 84.3(3) . . . . ?
C2 C1 P1 C15 21.3(4) . . . . ?
C14 C1 P1 C15 -169.2(3) . . . . ?
C1 P1 C15 C17 -172.2(4) . . . . ?
C18 P1 C15 C17 -71.1(4) . . . . ?
C1 P1 C15 C16 66.3(4) . . . . ?
C18 P1 C15 C16 167.5(4) . . . . ?
C1 P1 C18 C19 64.2(4) . . . . ?
C15 P1 C18 C19 -39.9(5) . . . . ?
C1 P1 C18 C20 -165.5(4) . . . . ?
C15 P1 C18 C20 90.4(4) . . . . ?
C10 C11 P11 C21 -24.8(4) . . . . ?
C12 C11 P11 C21 165.0(3) . . . . ?
C10 C11 P11 C24 78.5(4) . . . . ?
C12 C11 P11 C24 -91.6(3) . . . . ?
C11 P11 C21 C22 -68.1(4) . . . . ?
C24 P11 C21 C22 -170.7(4) . . . . ?
C11 P11 C21 C23 171.0(4) . . . . ?
C24 P11 C21 C23 68.3(4) . . . . ?
C11 P11 C24 C25 76.1(3) . . . . ?
C21 P11 C24 C25 -178.3(3) . . . . ?
C11 P11 C24 C26 -51.2(4) . . . . ?
C21 P11 C24 C26 54.4(4) . . . . ?
C14 C13 P13 N1 28.7(3) . . . . ?
C12 C13 P13 N1 -137.5(3) . . . . ?
C14 C13 P13 N2 136.0(3) . . . . ?
C12 C13 P13 N2 -30.2(3) . . . . ?
N2 P13 N1 C27 -51.3(4) . . . . ?
C13 P13 N1 C27 50.3(4) . . . . ?
N2 P13 N1 C28 93.7(3) . . . . ?
C13 P13 N1 C28 -164.8(3) . . . . ?
N1 P13 N2 C29 53.7(4) . . . . ?
C13 P13 N2 C29 -48.2(4) . . . . ?
N1 P13 N2 C30 -85.4(3) . . . . ?
C13 P13 N2 C30 172.7(3) . . . . ?
C44 C31 C32 C33 -0.6(6) . . . . ?
P31 C31 C32 C33 168.6(3) . . . . ?
C31 C32 C33 C34 -3.6(7) . . . . ?
C32 C33 C34 C35 1.7(7) . . . . ?
C33 C34 C35 C36 -177.5(4) . . . . ?
C33 C34 C35 C44 4.3(6) . . . . ?
C34 C35 C36 C37 173.2(4) . . . . ?
C44 C35 C36 C37 -8.6(6) . . . . ?
C35 C36 C37 C38 -176.5(4) . . . . ?
C35 C36 C37 C42 6.3(6) . . . . ?
C36 C37 C38 C39 177.1(4) . . . . ?
C42 C37 C38 C39 -5.7(7) . . . . ?
C37 C38 C39 C40 -4.6(7) . . . . ?
C38 C39 C40 C41 7.2(7) . . . . ?
C39 C40 C41 C42 0.7(7) . . . . ?
C39 C40 C41 P41 -166.9(4) . . . . ?
C36 C37 C42 C43 10.8(6) . . . . ?
C38 C37 C42 C43 -166.4(4) . . . . ?
C36 C37 C42 C41 -169.6(4) . . . . ?
C38 C37 C42 C41 13.1(6) . . . . ?
C40 C41 C42 C43 168.9(4) . . . . ?
P41 C41 C42 C43 -22.9(5) . . . . ?
C40 C41 C42 C37 -10.6(6) . . . . ?
P41 C41 C42 C37 157.6(3) . . . . ?
C37 C42 C43 C44 -25.2(6) . . . . ?
C41 C42 C43 C44 155.3(4) . . . . ?
C37 C42 C43 P43 141.4(3) . . . . ?
C41 C42 C43 P43 -38.1(5) . . . . ?
C42 C43 C44 C31 -157.0(4) . . . . ?
P43 C43 C44 C31 36.4(5) . . . . ?
C42 C43 C44 C35 22.9(6) . . . . ?
P43 C43 C44 C35 -143.7(3) . . . . ?
C32 C31 C44 C43 -173.8(4) . . . . ?
P31 C31 C44 C43 16.4(5) . . . . ?
C32 C31 C44 C35 6.3(6) . . . . ?
P31 C31 C44 C35 -163.5(3) . . . . ?
C36 C35 C44 C43 -6.2(6) . . . . ?
C34 C35 C44 C43 172.0(4) . . . . ?
C36 C35 C44 C31 173.6(4) . . . . ?
C34 C35 C44 C31 -8.2(6) . . . . ?
C32 C31 P31 C45 15.9(4) . . . . ?
C44 C31 P31 C45 -174.6(3) . . . . ?
C32 C31 P31 C48 -91.9(4) . . . . ?
C44 C31 P31 C48 77.5(3) . . . . ?
C31 P31 C45 C46 65.7(4) . . . . ?
C48 P31 C45 C46 167.2(3) . . . . ?
C31 P31 C45 C47 -174.0(4) . . . . ?
C48 P31 C45 C47 -72.5(4) . . . . ?
C45 P31 C48 C50 93.5(4) . . . . ?
C31 P31 C48 C50 -159.4(3) . . . . ?
C45 P31 C48 C49 -34.1(4) . . . . ?
C31 P31 C48 C49 72.9(4) . . . . ?
C40 C41 P41 C54 64.0(4) . . . . ?
C42 C41 P41 C54 -103.8(3) . . . . ?
C40 C41 P41 C51 -41.2(4) . . . . ?
C42 C41 P41 C51 151.0(3) . . . . ?
C41 P41 C51 C53 79.3(4) . . . . ?
C54 P41 C51 C53 -22.6(4) . . . . ?
C41 P41 C51 C52 -155.3(3) . . . . ?
C54 P41 C51 C52 102.8(3) . . . . ?
C41 P41 C54 C56 177.1(3) . . . . ?
C51 P41 C54 C56 -76.4(3) . . . . ?
C41 P41 C54 C55 55.3(3) . . . . ?
C51 P41 C54 C55 161.7(3) . . . . ?
C42 C43 P43 N3 -129.7(3) . . . . ?
C44 C43 P43 N3 36.6(4) . . . . ?
C42 C43 P43 N4 -21.3(4) . . . . ?
C44 C43 P43 N4 144.9(3) . . . . ?
N4 P43 N3 C57 -58.0(4) . . . . ?
C43 P43 N3 C57 44.0(4) . . . . ?
N4 P43 N3 C58 106.3(4) . . . . ?
C43 P43 N3 C58 -151.6(4) . . . . ?
N3 P43 N4 C59 44.6(4) . . . . ?
C43 P43 N4 C59 -55.6(4) . . . . ?
N3 P43 N4 C60 -92.8(3) . . . . ?
C43 P43 N4 C60 166.9(3) . . . . ?
